data_4066405
loop_
_publ_author_name
'Hollingsworth, Nathan'
'Johnson, Andrew L.'
'Kingsley, Andrew'
'Kociok-K\"ohn, Gabriele'
'Molloy, Kieran C.'

_publ_section_title
;
 Structural Study of the Reaction of Methylzinc Amino Alcoholates with
 Oxygen
;
_journal_issue 15
_journal_name_full Organometallics
_journal_page_first 3318
_journal_paper_doi 10.1021/om100449t
_journal_volume 29
_journal_year 2010
_chemical_formula_moiety 'C32 H80 N8 O5 Zn5, C7 H8'
_chemical_formula_sum 'C39 H88 N8 O5 Zn5'
_chemical_formula_weight 1076.02
_chemical_name_systematic
;
 ?
;
_space_group_IT_number 33
_symmetry_cell_setting orthorhombic
_symmetry_space_group_name_Hall 'P 2c -2ab'
_symmetry_space_group_name_H-M 'P b n 21'
_atom_sites_solution_hydrogens geom
_atom_sites_solution_primary direct
_atom_sites_solution_secondary difmap
_audit_creation_method SHELXL-97
_cell_angle_alpha 90.00
_cell_angle_beta 90.00
_cell_angle_gamma 90.00
_cell_formula_units_Z 4
_cell_length_a 9.85640(10)
_cell_length_b 20.8362(2)
_cell_length_c 25.8918(3)
_cell_measurement_reflns_used 54807
_cell_measurement_temperature 150(2)
_cell_measurement_theta_max 27.485
_cell_measurement_theta_min 2.910
_cell_volume 5317.40(10)
_computing_cell_refinement 'HKL Scalepack (Otwinski & Minor, 1997)'
_computing_data_collection 'Collect (Nonius BV, 1997-2000)'
_computing_data_reduction
;
 DENZO-SCALEPACK Z. Otwinowski and W. Minor, " 
 Processing of X-ray Diffraction Data Collected in Oscillation Mode ", 
 Methods in Enzymology, Volume 276: Macromolecular Crystallography, 
 part A, p.307-326, 1997,C.W. Carter, Jr. & R. M. Sweet, Eds., Academic Press.
;
_computing_molecular_graphics 'ORTEP3 for Windows - Farrugia, L. J. J. Appl. Crystallogr. 1997, 30, 565'
_computing_publication_material
;
 'WinGX publication routines, Farrugia, 
 L. J., J. Appl. Crystallogr., 1999, 32, 837-838
;
_computing_structure_refinement
;
 SHELXL97 -Program for Crystal Structure Analysis (Release 97-2). 
 Sheldrick, G.M., Instit\"ut f\"ur Anorganische Chemie der Universit\"at, 
 Tammanstrasse 4, D-3400 G\"ottingen, Germany, 1998 
;
_computing_structure_solution
; 
 SIR97- Altomare A., Burla M.C., Camalli M., Cascarano G.L., Giacovazzo C. , 
 Guagliardi A., Moliterni A.G.G., Polidori G.,Spagna R. 
 (1999) J. Appl. Cryst. 32, 115-119
;
_diffrn_ambient_temperature 150(2)
_diffrn_measured_fraction_theta_full 0.996
_diffrn_measured_fraction_theta_max 0.996
_diffrn_measurement_device_type 'Nonius Kappa CCD'
_diffrn_measurement_method '302 1.3 degree images with \w scans'
_diffrn_radiation_monochromator graphite
_diffrn_radiation_source 'fine-focus sealed tube'
_diffrn_radiation_type MoK\a
_diffrn_radiation_wavelength 0.71073
_diffrn_reflns_av_R_equivalents 0.0717
_diffrn_reflns_av_sigmaI/netI 0.0546
_diffrn_reflns_limit_h_max 12
_diffrn_reflns_limit_h_min -12
_diffrn_reflns_limit_k_max 27
_diffrn_reflns_limit_k_min -27
_diffrn_reflns_limit_l_max 33
_diffrn_reflns_limit_l_min -29
_diffrn_reflns_number 68077
_diffrn_reflns_theta_full 27.49
_diffrn_reflns_theta_max 27.49
_diffrn_reflns_theta_min 3.59
_diffrn_standards_decay_% 0
_diffrn_standards_number 0
_exptl_absorpt_coefficient_mu 2.266
_exptl_absorpt_correction_T_max 0.6600
_exptl_absorpt_correction_T_min 0.6238
_exptl_absorpt_correction_type multi-scan
_exptl_absorpt_process_details
;
 multi-scan from symmetry-related measurements 
 Sortav (Blessing 1995)
;
_exptl_crystal_colour colourless
_exptl_crystal_density_diffrn 1.344
_exptl_crystal_density_method 'not measured'
_exptl_crystal_description block
_exptl_crystal_F_000 2272
_exptl_crystal_size_max 0.23
_exptl_crystal_size_mid 0.20
_exptl_crystal_size_min 0.20
_refine_diff_density_max 0.598
_refine_diff_density_min -0.351
_refine_diff_density_rms 0.064
_refine_ls_abs_structure_details 'Flack H D (1983), Acta Cryst. A39, 876-881'
_refine_ls_abs_structure_Flack -0.003(10)
_refine_ls_extinction_method none
_refine_ls_goodness_of_fit_ref 1.026
_refine_ls_hydrogen_treatment constr
_refine_ls_matrix_type full
_refine_ls_number_parameters 603
_refine_ls_number_reflns 11000
_refine_ls_number_restraints 2
_refine_ls_restrained_S_all 1.027
_refine_ls_R_factor_all 0.0615
_refine_ls_R_factor_gt 0.0385
_refine_ls_shift/su_max 0.001
_refine_ls_shift/su_mean 0.000
_refine_ls_structure_factor_coef Fsqd
_refine_ls_weighting_details 'calc w=1/[\s^2^(Fo^2^)+(0.0318P)^2^+2.7924P] where P=(Fo^2^+2Fc^2^)/3'
_refine_ls_weighting_scheme calc
_refine_ls_wR_factor_gt 0.0740
_refine_ls_wR_factor_ref 0.0815
_reflns_number_gt 8728
_reflns_number_total 11000
_reflns_threshold_expression >2sigma(I)
_cod_data_source_file om100449t_si_001.cif
_cod_data_source_block k09kcm48
_cod_database_code 4066405

loop_
_symmetry_equiv_pos_as_xyz
'x, y, z'
'-x, -y, z+1/2'
'-x+1/2, y+1/2, z'
'x+1/2, -y+1/2, z+1/2'

loop_
_atom_site_label
_atom_site_type_symbol
_atom_site_fract_x
_atom_site_fract_y
_atom_site_fract_z
_atom_site_U_iso_or_equiv
_atom_site_adp_type
_atom_site_occupancy
_atom_site_symmetry_multiplicity
_atom_site_calc_flag
_atom_site_refinement_flags
_atom_site_disorder_assembly
_atom_site_disorder_group
Zn1 Zn 0.23141(5) -0.15655(2) 0.24546(2) 0.04063(12) Uani 1 1 d . . .
Zn2 Zn 0.35728(5) -0.00235(2) 0.21795(2) 0.03883(11) Uani 1 1 d . . .
Zn3 Zn 0.46558(5) 0.03559(2) 0.10203(2) 0.04425(13) Uani 1 1 d . . .
Zn4 Zn 0.68419(6) -0.05605(2) 0.02725(2) 0.04946(13) Uani 1 1 d . . .
Zn5 Zn 0.45591(5) -0.11504(2) 0.134565(18) 0.03763(11) Uani 1 1 d . . .
O1 O 0.2160(3) -0.06334(12) 0.25035(12) 0.0396(6) Uani 1 1 d . . .
O2 O 0.4007(3) -0.15999(13) 0.20381(11) 0.0433(7) Uani 1 1 d . A .
O3 O 0.5270(3) -0.10256(13) 0.05828(11) 0.0470(7) Uani 1 1 d . A .
O4 O 0.6349(3) 0.02662(13) 0.05656(13) 0.0478(7) Uani 1 1 d . A .
O5 O 0.4280(3) -0.02760(12) 0.15293(11) 0.0379(6) Uani 1 1 d . A .
N1 N 0.3638(4) -0.18601(19) 0.30880(15) 0.0488(9) Uani 1 1 d . . .
N2 N 0.6513(4) -0.15826(17) 0.15567(14) 0.0463(9) Uani 1 1 d . A .
N3 N 0.3028(5) -0.16825(19) 0.09295(15) 0.0577(11) Uani 1 1 d D A .
N5 N 0.6068(4) 0.10341(16) 0.14069(17) 0.0539(10) Uani 1 1 d . . .
N6 N 0.8683(4) 0.15515(18) 0.01114(16) 0.0515(10) Uani 1 1 d . . .
N7 N 0.1636(3) 0.05046(17) 0.20235(15) 0.0475(9) Uani 1 1 d . . .
N8 N -0.0703(4) -0.0160(2) 0.33618(16) 0.0554(10) Uani 1 1 d . . .
C1 C 0.0640(5) -0.2096(2) 0.2411(3) 0.0701(15) Uani 1 1 d . . .
H1A H 0.0017 -0.1973 0.2689 0.105 Uiso 1 1 calc R . .
H1B H 0.0878 -0.2550 0.2446 0.105 Uiso 1 1 calc R . .
H1C H 0.0200 -0.2025 0.2076 0.105 Uiso 1 1 calc R . .
C2 C 0.4482(5) 0.0404(3) 0.2789(2) 0.0604(13) Uani 1 1 d . . .
H2A H 0.3993 0.0294 0.3106 0.091 Uiso 1 1 calc R . .
H2B H 0.4471 0.0871 0.2740 0.091 Uiso 1 1 calc R . .
H2C H 0.5422 0.0255 0.2815 0.091 Uiso 1 1 calc R . .
C3 C 0.3347(6) 0.0854(3) 0.0569(3) 0.085(2) Uani 1 1 d . . .
H3A H 0.2699 0.0557 0.0410 0.128 Uiso 1 1 calc R . .
H3B H 0.3853 0.1079 0.0298 0.128 Uiso 1 1 calc R . .
H3C H 0.2856 0.1167 0.0781 0.128 Uiso 1 1 calc R . .
C4 C 0.8785(7) -0.0803(3) 0.0213(3) 0.108(3) Uani 1 1 d . A .
H4A H 0.9245 -0.0504 -0.0021 0.162 Uiso 1 1 calc R . .
H4B H 0.8857 -0.1240 0.0077 0.162 Uiso 1 1 calc R . .
H4C H 0.9212 -0.0783 0.0555 0.162 Uiso 1 1 calc R . .
C5 C 0.5158(4) -0.1701(2) 0.23466(17) 0.0443(10) Uani 1 1 d . . .
H5 H 0.5456 -0.1274 0.2482 0.053 Uiso 1 1 calc R A .
C6 C 0.4836(5) -0.2116(3) 0.2800(2) 0.0630(14) Uani 1 1 d . A .
H6A H 0.5631 -0.2134 0.3034 0.076 Uiso 1 1 calc R . .
H6B H 0.4640 -0.2558 0.2681 0.076 Uiso 1 1 calc R . .
C7 C 0.3060(6) -0.2408(3) 0.3372(2) 0.0720(16) Uani 1 1 d . . .
H7A H 0.3704 -0.2551 0.3636 0.108 Uiso 1 1 calc R . .
H7B H 0.2881 -0.2760 0.3130 0.108 Uiso 1 1 calc R . .
H7C H 0.2210 -0.2277 0.3537 0.108 Uiso 1 1 calc R . .
C8 C 0.3966(7) -0.1349(3) 0.3433(2) 0.0786(18) Uani 1 1 d . . .
H8A H 0.3154 -0.1224 0.3627 0.118 Uiso 1 1 calc R . .
H8B H 0.4298 -0.0980 0.3234 0.118 Uiso 1 1 calc R . .
H8C H 0.4671 -0.1491 0.3674 0.118 Uiso 1 1 calc R . .
C9 C 0.6310(5) -0.1968(3) 0.2016(2) 0.0615(13) Uani 1 1 d . A .
H9A H 0.7157 -0.1975 0.2221 0.074 Uiso 1 1 calc R . .
H9B H 0.6095 -0.2415 0.1914 0.074 Uiso 1 1 calc R . .
C10 C 0.7452(6) -0.1044(3) 0.1660(3) 0.0715(16) Uani 1 1 d . . .
H10A H 0.7081 -0.0774 0.1936 0.107 Uiso 1 1 calc R A .
H10B H 0.7560 -0.0786 0.1346 0.107 Uiso 1 1 calc R . .
H10C H 0.8336 -0.1213 0.1766 0.107 Uiso 1 1 calc R . .
C11 C 0.7177(6) -0.1980(3) 0.1157(2) 0.0731(16) Uani 1 1 d . . .
H11A H 0.8047 -0.2139 0.1289 0.110 Uiso 1 1 calc R A .
H11B H 0.7333 -0.1721 0.0847 0.110 Uiso 1 1 calc R . .
H11C H 0.6592 -0.2345 0.1071 0.110 Uiso 1 1 calc R . .
C12 C 0.4300(5) -0.1196(2) 0.0215(2) 0.0573(12) Uani 1 1 d . . .
H12 H 0.3591 -0.0853 0.0196 0.069 Uiso 0.443(10) 1 calc PR A 1
H12A H 0.4604 -0.1615 0.0068 0.069 Uiso 0.557(10) 1 d PR A 2
N4 N 0.595(2) -0.0712(13) -0.0437(12) 0.046(4) Uani 0.443(10) 1 d P A 1
C13 C 0.3701(13) -0.1771(6) 0.0381(4) 0.059(4) Uani 0.443(10) 1 d PD A 1
H13A H 0.4400 -0.2112 0.0399 0.071 Uiso 0.443(10) 1 calc PR A 1
H13B H 0.3003 -0.1907 0.0129 0.071 Uiso 0.443(10) 1 calc PR A 1
C14 C 0.293(2) -0.2396(7) 0.1145(7) 0.077(6) Uani 0.443(10) 1 d P A 1
H14A H 0.2711 -0.2385 0.1514 0.116 Uiso 0.443(10) 1 calc PR A 1
H14B H 0.3808 -0.2612 0.1096 0.116 Uiso 0.443(10) 1 calc PR A 1
H14C H 0.2226 -0.2630 0.0958 0.116 Uiso 0.443(10) 1 calc PR A 1
C15 C 0.1918(15) -0.1354(8) 0.0955(6) 0.071(4) Uani 0.443(10) 1 d P A 1
H15A H 0.2097 -0.0911 0.0847 0.106 Uiso 0.443(10) 1 calc PR A 1
H15B H 0.1579 -0.1356 0.1310 0.106 Uiso 0.443(10) 1 calc PR A 1
H15C H 0.1237 -0.1545 0.0726 0.106 Uiso 0.443(10) 1 calc PR A 1
C16 C 0.5018(15) -0.1254(6) -0.0314(4) 0.061(4) Uani 0.443(10) 1 d P A 1
H16A H 0.5542 -0.1660 -0.0321 0.073 Uiso 0.443(10) 1 calc PR A 1
H16B H 0.4319 -0.1281 -0.0588 0.073 Uiso 0.443(10) 1 calc PR A 1
C17 C 0.511(2) -0.0132(10) -0.0592(8) 0.061(5) Uani 0.443(10) 1 d P A 1
H17A H 0.5710 0.0214 -0.0709 0.092 Uiso 0.443(10) 1 calc PR A 1
H17B H 0.4578 0.0016 -0.0295 0.092 Uiso 0.443(10) 1 calc PR A 1
H17C H 0.4493 -0.0251 -0.0873 0.092 Uiso 0.443(10) 1 calc PR A 1
C18 C 0.687(2) -0.0885(8) -0.0865(6) 0.073(4) Uani 0.443(10) 1 d P A 1
H18A H 0.6346 -0.1102 -0.1136 0.109 Uiso 0.443(10) 1 calc PR A 1
H18B H 0.7578 -0.1173 -0.0738 0.109 Uiso 0.443(10) 1 calc PR A 1
H18C H 0.7282 -0.0495 -0.1006 0.109 Uiso 0.443(10) 1 calc PR A 1
N4A N 0.5484(19) -0.0588(9) -0.0444(7) 0.051(4) Uani 0.557(10) 1 d P A 2
C13A C 0.2822(11) -0.1320(5) 0.0431(4) 0.064(3) Uani 0.557(10) 1 d P A 2
H13C H 0.2346 -0.0909 0.0494 0.077 Uiso 0.557(10) 1 calc PR A 2
H13D H 0.2285 -0.1578 0.0183 0.077 Uiso 0.557(10) 1 calc PR A 2
C14A C 0.3268(14) -0.2320(5) 0.0877(5) 0.062(3) Uani 0.557(10) 1 d P A 2
H14D H 0.3356 -0.2516 0.1219 0.094 Uiso 0.557(10) 1 calc PR A 2
H14E H 0.4110 -0.2385 0.0682 0.094 Uiso 0.557(10) 1 calc PR A 2
H14F H 0.2512 -0.2520 0.0691 0.094 Uiso 0.557(10) 1 calc PR A 2
C15A C 0.1551(10) -0.1636(7) 0.1168(5) 0.071(3) Uani 0.557(10) 1 d P A 2
H15D H 0.1361 -0.1190 0.1264 0.106 Uiso 0.557(10) 1 calc PR A 2
H15E H 0.1495 -0.1908 0.1476 0.106 Uiso 0.557(10) 1 calc PR A 2
H15F H 0.0885 -0.1780 0.0912 0.106 Uiso 0.557(10) 1 calc PR A 2
C16A C 0.4144(12) -0.0758(6) -0.0237(4) 0.071(4) Uani 0.557(10) 1 d P A 2
H16C H 0.3601 -0.0972 -0.0509 0.085 Uiso 0.557(10) 1 calc PR A 2
H16D H 0.3659 -0.0364 -0.0130 0.085 Uiso 0.557(10) 1 calc PR A 2
C17A C 0.549(2) 0.0010(10) -0.0738(6) 0.078(6) Uani 0.557(10) 1 d P A 2
H17D H 0.4936 -0.0039 -0.1048 0.117 Uiso 0.557(10) 1 calc PR A 2
H17E H 0.6428 0.0114 -0.0838 0.117 Uiso 0.557(10) 1 calc PR A 2
H17F H 0.5127 0.0357 -0.0524 0.117 Uiso 0.557(10) 1 calc PR A 2
C18A C 0.6037(19) -0.1112(7) -0.0795(6) 0.100(5) Uani 0.557(10) 1 d P A 2
H18D H 0.6193 -0.1503 -0.0594 0.150 Uiso 0.557(10) 1 calc PR A 2
H18E H 0.6894 -0.0969 -0.0948 0.150 Uiso 0.557(10) 1 calc PR A 2
H18F H 0.5380 -0.1201 -0.1070 0.150 Uiso 0.557(10) 1 calc PR A 2
C19 C 0.7334(5) 0.0748(2) 0.06147(19) 0.0486(11) Uani 1 1 d . . .
H19 H 0.8169 0.0562 0.0775 0.058 Uiso 1 1 calc R A .
C20 C 0.6800(5) 0.1291(2) 0.0956(2) 0.0592(13) Uani 1 1 d . A .
H20A H 0.7569 0.1558 0.1074 0.071 Uiso 1 1 calc R . .
H20B H 0.6182 0.1566 0.0752 0.071 Uiso 1 1 calc R . .
C21 C 0.5391(6) 0.1566(2) 0.1687(2) 0.0737(17) Uani 1 1 d . . .
H21A H 0.4910 0.1393 0.1988 0.111 Uiso 1 1 calc R . .
H21B H 0.4743 0.1778 0.1457 0.111 Uiso 1 1 calc R . .
H21C H 0.6074 0.1876 0.1802 0.111 Uiso 1 1 calc R . .
C22 C 0.6990(5) 0.0712(3) 0.1764(2) 0.0607(13) Uani 1 1 d . . .
H22A H 0.7452 0.0360 0.1585 0.091 Uiso 1 1 calc R . .
H22B H 0.6473 0.0541 0.2056 0.091 Uiso 1 1 calc R . .
H22C H 0.7664 0.1020 0.1891 0.091 Uiso 1 1 calc R . .
C23 C 0.7690(5) 0.1024(2) 0.00885(19) 0.0499(11) Uani 1 1 d . A .
H23A H 0.8061 0.0677 -0.0131 0.060 Uiso 1 1 calc R . .
H23B H 0.6850 0.1183 -0.0078 0.060 Uiso 1 1 calc R . .
C24 C 1.0034(5) 0.1308(3) 0.0237(2) 0.0621(13) Uani 1 1 d . . .
H24A H 1.0304 0.0987 -0.0020 0.093 Uiso 1 1 calc R . .
H24B H 1.0018 0.1109 0.0580 0.093 Uiso 1 1 calc R . .
H24C H 1.0686 0.1663 0.0235 0.093 Uiso 1 1 calc R . .
C25 C 0.8741(6) 0.1883(3) -0.0382(2) 0.0738(16) Uani 1 1 d . . .
H25A H 0.9409 0.2230 -0.0363 0.111 Uiso 1 1 calc R . .
H25B H 0.7847 0.2062 -0.0463 0.111 Uiso 1 1 calc R . .
H25C H 0.9006 0.1579 -0.0653 0.111 Uiso 1 1 calc R . .
C26 C 0.0898(4) -0.0357(2) 0.26199(17) 0.0416(10) Uani 1 1 d . . .
H26 H 0.0186 -0.0565 0.2401 0.050 Uiso 1 1 calc R . .
C27 C 0.0907(4) 0.0362(2) 0.2508(2) 0.0473(11) Uani 1 1 d . . .
H27A H -0.0039 0.0518 0.2482 0.057 Uiso 1 1 calc R . .
H27B H 0.1350 0.0591 0.2798 0.057 Uiso 1 1 calc R . .
C28 C 0.0939(5) 0.0231(3) 0.1577(2) 0.0611(14) Uani 1 1 d . . .
H28A H 0.0027 0.0416 0.1551 0.092 Uiso 1 1 calc R . .
H28B H 0.0869 -0.0235 0.1619 0.092 Uiso 1 1 calc R . .
H28C H 0.1452 0.0329 0.1263 0.092 Uiso 1 1 calc R . .
C29 C 0.1778(6) 0.1208(2) 0.1969(3) 0.0752(18) Uani 1 1 d . . .
H29A H 0.2261 0.1306 0.1648 0.113 Uiso 1 1 calc R . .
H29B H 0.2290 0.1378 0.2263 0.113 Uiso 1 1 calc R . .
H29C H 0.0876 0.1405 0.1960 0.113 Uiso 1 1 calc R . .
C30 C 0.0551(4) -0.0469(2) 0.31902(17) 0.0475(11) Uani 1 1 d . . .
H30A H 0.0474 -0.0936 0.3251 0.057 Uiso 1 1 calc R . .
H30B H 0.1310 -0.0307 0.3405 0.057 Uiso 1 1 calc R . .
C31 C -0.1882(5) -0.0464(3) 0.3127(3) 0.0773(18) Uani 1 1 d . . .
H31A H -0.1855 -0.0401 0.2752 0.116 Uiso 1 1 calc R . .
H31B H -0.2711 -0.0271 0.3267 0.116 Uiso 1 1 calc R . .
H31C H -0.1874 -0.0924 0.3204 0.116 Uiso 1 1 calc R . .
C32 C -0.0809(7) -0.0206(3) 0.3927(2) 0.0794(18) Uani 1 1 d . . .
H32A H -0.0880 -0.0658 0.4028 0.119 Uiso 1 1 calc R . .
H32B H -0.1617 0.0026 0.4044 0.119 Uiso 1 1 calc R . .
H32C H 0.0000 -0.0017 0.4086 0.119 Uiso 1 1 calc R . .
C33 C 0.1433(15) -0.2302(6) -0.0772(4) 0.164(6) Uani 1 1 d . . .
C34 C 0.1149(7) -0.1769(4) -0.1000(4) 0.092(2) Uani 1 1 d . . .
H34 H 0.0401 -0.1528 -0.0874 0.111 Uiso 1 1 calc R . .
C35 C 0.1929(14) -0.1502(5) -0.1456(6) 0.177(7) Uani 1 1 d . . .
H35 H 0.1742 -0.1101 -0.1617 0.213 Uiso 1 1 calc R . .
C36 C 0.2899(13) -0.1897(6) -0.1601(5) 0.156(5) Uani 1 1 d . . .
H36 H 0.3427 -0.1785 -0.1895 0.187 Uiso 1 1 calc R . .
C37 C 0.3190(10) -0.2466(6) -0.1349(4) 0.124(4) Uani 1 1 d . . .
H37 H 0.3942 -0.2707 -0.1472 0.149 Uiso 1 1 calc R . .
C38 C 0.2443(10) -0.2725(6) -0.0912(6) 0.168(7) Uani 1 1 d . . .
H38 H 0.2622 -0.3125 -0.0749 0.201 Uiso 1 1 calc R . .
C39 C 0.0673(13) -0.2561(6) -0.0373(4) 0.191(6) Uani 1 1 d . . .
H39A H 0.0444 -0.2223 -0.0125 0.287 Uiso 1 1 calc R . .
H39B H 0.1199 -0.2896 -0.0199 0.287 Uiso 1 1 calc R . .
H39C H -0.0163 -0.2747 -0.0513 0.287 Uiso 1 1 calc R . .

loop_
_atom_site_aniso_label
_atom_site_aniso_U_11
_atom_site_aniso_U_22
_atom_site_aniso_U_33
_atom_site_aniso_U_23
_atom_site_aniso_U_13
_atom_site_aniso_U_12
Zn1 0.0478(3) 0.0328(2) 0.0413(3) 0.0012(2) -0.0079(2) -0.0010(2)
Zn2 0.0417(2) 0.0328(2) 0.0420(3) -0.0024(2) -0.0006(2) 0.00174(19)
Zn3 0.0449(3) 0.0338(2) 0.0541(3) 0.0060(2) 0.0033(3) -0.0001(2)
Zn4 0.0691(3) 0.0369(3) 0.0424(3) 0.0023(2) 0.0080(3) 0.0090(2)
Zn5 0.0542(3) 0.0267(2) 0.0320(2) -0.0003(2) -0.0066(2) 0.00210(19)
O1 0.0397(14) 0.0325(14) 0.0467(18) -0.0009(13) 0.0031(14) 0.0021(11)
O2 0.0538(16) 0.0427(15) 0.0335(16) 0.0053(13) -0.0072(14) 0.0080(13)
O3 0.072(2) 0.0379(16) 0.0311(17) -0.0012(12) 0.0010(15) -0.0027(14)
O4 0.0455(17) 0.0373(16) 0.061(2) -0.0116(14) 0.0055(15) -0.0049(13)
O5 0.0444(15) 0.0292(14) 0.0400(17) -0.0030(11) -0.0034(13) 0.0012(11)
N1 0.051(2) 0.053(2) 0.042(2) 0.0103(18) 0.0005(18) 0.0061(18)
N2 0.056(2) 0.043(2) 0.040(2) 0.0019(16) 0.0000(17) 0.0087(17)
N3 0.088(3) 0.048(2) 0.038(2) 0.0081(18) -0.014(2) -0.027(2)
N5 0.061(2) 0.0342(19) 0.067(3) -0.0121(19) 0.023(2) -0.0068(16)
N6 0.051(2) 0.049(2) 0.054(3) 0.0031(18) 0.0029(19) -0.0077(17)
N7 0.045(2) 0.042(2) 0.056(3) 0.0124(17) 0.0070(18) 0.0080(15)
N8 0.056(2) 0.066(3) 0.044(2) 0.004(2) 0.0091(19) 0.008(2)
C1 0.065(3) 0.054(3) 0.091(4) -0.012(3) -0.010(3) -0.010(2)
C2 0.065(3) 0.070(3) 0.046(3) -0.004(3) 0.005(3) -0.015(3)
C3 0.058(3) 0.094(5) 0.105(5) 0.038(4) 0.018(3) 0.026(3)
C4 0.107(5) 0.098(5) 0.119(6) 0.054(5) 0.062(5) 0.053(4)
C5 0.054(2) 0.045(2) 0.034(2) 0.0002(19) -0.0099(19) 0.0109(19)
C6 0.068(3) 0.069(3) 0.052(3) 0.014(3) -0.002(3) 0.015(3)
C7 0.099(4) 0.059(3) 0.058(4) 0.014(3) -0.005(3) 0.009(3)
C8 0.103(5) 0.066(4) 0.067(4) -0.006(3) -0.041(4) 0.010(3)
C9 0.055(3) 0.072(3) 0.058(3) 0.014(3) 0.002(2) 0.010(2)
C10 0.069(3) 0.063(3) 0.083(4) 0.012(3) -0.017(3) -0.004(3)
C11 0.081(4) 0.066(3) 0.073(4) -0.002(3) 0.001(3) 0.034(3)
C12 0.084(3) 0.048(3) 0.040(3) 0.005(2) -0.006(3) -0.009(2)
N4 0.047(10) 0.037(9) 0.055(8) 0.010(6) -0.002(8) 0.008(6)
C13 0.079(8) 0.058(7) 0.041(7) -0.007(5) -0.010(6) -0.028(6)
C14 0.127(16) 0.037(7) 0.068(11) 0.012(8) -0.008(10) -0.048(8)
C15 0.058(9) 0.085(10) 0.068(11) 0.009(8) -0.027(8) -0.035(8)
C16 0.087(8) 0.066(8) 0.030(6) 0.006(6) -0.012(6) -0.024(7)
C17 0.065(10) 0.067(14) 0.051(12) 0.027(9) -0.012(8) -0.005(9)
C18 0.114(13) 0.065(9) 0.040(7) -0.003(7) 0.015(8) 0.001(8)
N4A 0.082(13) 0.039(9) 0.032(5) 0.003(5) 0.000(8) -0.001(8)
C13A 0.079(7) 0.070(7) 0.044(6) 0.006(5) -0.015(5) -0.024(6)
C14A 0.084(8) 0.037(6) 0.065(8) 0.009(6) -0.023(7) -0.028(5)
C15A 0.047(6) 0.101(10) 0.064(8) -0.001(6) -0.010(5) -0.026(6)
C16A 0.089(8) 0.078(8) 0.044(6) 0.017(5) -0.025(5) -0.034(6)
C17A 0.130(16) 0.066(8) 0.038(9) 0.026(7) -0.015(8) -0.024(9)
C18A 0.160(16) 0.074(9) 0.066(9) -0.016(7) 0.027(10) -0.023(9)
C19 0.048(3) 0.046(3) 0.052(3) -0.011(2) 0.005(2) -0.009(2)
C20 0.063(3) 0.049(3) 0.065(3) -0.013(2) 0.020(3) -0.019(2)
C21 0.094(4) 0.043(3) 0.084(4) -0.019(3) 0.042(3) -0.008(3)
C22 0.058(3) 0.064(3) 0.060(3) -0.011(3) 0.006(3) -0.011(3)
C23 0.046(2) 0.051(3) 0.053(3) -0.005(2) -0.002(2) -0.008(2)
C24 0.054(3) 0.070(3) 0.063(3) 0.002(3) -0.006(3) -0.013(2)
C25 0.077(4) 0.075(4) 0.070(4) 0.015(3) 0.000(3) -0.014(3)
C26 0.037(2) 0.048(2) 0.040(3) -0.0006(19) -0.0007(18) 0.0000(18)
C27 0.043(2) 0.045(2) 0.054(3) 0.003(2) 0.006(2) 0.0101(18)
C28 0.047(3) 0.085(4) 0.052(3) 0.018(3) -0.003(2) 0.011(2)
C29 0.077(4) 0.040(3) 0.109(5) 0.021(3) 0.033(3) 0.019(2)
C30 0.053(3) 0.048(3) 0.042(3) 0.002(2) -0.001(2) 0.003(2)
C31 0.048(3) 0.109(5) 0.075(4) 0.002(4) 0.009(3) 0.007(3)
C32 0.091(4) 0.099(5) 0.048(3) 0.004(3) 0.020(3) 0.025(4)
C33 0.239(14) 0.129(8) 0.123(8) 0.053(7) -0.117(9) -0.118(9)
C34 0.085(5) 0.067(4) 0.125(7) -0.026(4) -0.028(4) -0.010(4)
C35 0.190(12) 0.079(7) 0.263(18) -0.041(9) -0.137(12) -0.013(7)
C36 0.201(12) 0.090(7) 0.176(11) -0.020(7) -0.101(10) -0.020(8)
C37 0.103(7) 0.147(10) 0.122(8) -0.054(7) -0.008(6) -0.010(6)
C38 0.099(7) 0.159(10) 0.246(16) -0.132(12) -0.103(9) 0.055(7)
C39 0.297(17) 0.153(9) 0.124(9) 0.004(8) -0.105(10) -0.107(11)

loop_
_atom_type_symbol
_atom_type_description
_atom_type_scat_dispersion_real
_atom_type_scat_dispersion_imag
_atom_type_scat_source
C C 0.0033 0.0016 'International Tables Vol C Tables 4.2.6.8 and 6.1.1.4'
H H 0.0000 0.0000 'International Tables Vol C Tables 4.2.6.8 and 6.1.1.4'
O O 0.0106 0.0060 'International Tables Vol C Tables 4.2.6.8 and 6.1.1.4'
N N 0.0061 0.0033 'International Tables Vol C Tables 4.2.6.8 and 6.1.1.4'
Zn Zn 0.2839 1.4301 'International Tables Vol C Tables 4.2.6.8 and 6.1.1.4'

loop_
_geom_angle_atom_site_label_1
_geom_angle_atom_site_label_2
_geom_angle_atom_site_label_3
_geom_angle
O1 Zn1 O2 97.84(11)
O1 Zn1 C1 119.44(17)
O2 Zn1 C1 130.2(2)
O1 Zn1 N1 106.11(14)
O2 Zn1 N1 84.02(13)
C1 Zn1 N1 112.5(2)
O5 Zn2 C2 130.71(17)
O5 Zn2 O1 115.98(12)
C2 Zn2 O1 104.69(17)
O5 Zn2 N7 106.81(13)
C2 Zn2 N7 107.6(2)
O1 Zn2 N7 78.51(11)
O5 Zn3 C3 129.10(19)
O5 Zn3 O4 119.60(12)
C3 Zn3 O4 103.5(2)
O5 Zn3 N5 104.51(14)
C3 Zn3 N5 109.4(2)
O4 Zn3 N5 78.85(13)
O4 Zn4 C4 119.7(3)
O4 Zn4 O3 94.55(12)
C4 Zn4 O3 131.0(2)
O4 Zn4 N4 112.2(6)
C4 Zn4 N4 107.6(6)
O3 Zn4 N4 87.4(8)
O4 Zn4 N4A 101.1(4)
C4 Zn4 N4A 119.7(5)
O3 Zn4 N4A 81.9(6)
N4 Zn4 N4A 12.6(7)
O5 Zn5 O2 100.17(11)
O5 Zn5 O3 99.43(12)
O2 Zn5 O3 160.36(11)
O5 Zn5 N3 120.98(16)
O2 Zn5 N3 90.91(13)
O3 Zn5 N3 80.12(14)
O5 Zn5 N2 117.24(13)
O2 Zn5 N2 80.30(12)
O3 Zn5 N2 89.56(13)
N3 Zn5 N2 121.77(16)
C26 O1 Zn1 119.4(2)
C26 O1 Zn2 115.6(2)
Zn1 O1 Zn2 122.26(13)
C5 O2 Zn1 112.0(2)
C5 O2 Zn5 110.1(2)
Zn1 O2 Zn5 131.79(13)
C12 O3 Zn4 112.4(3)
C12 O3 Zn5 112.3(3)
Zn4 O3 Zn5 133.92(15)
C19 O4 Zn4 119.8(3)
C19 O4 Zn3 116.5(3)
Zn4 O4 Zn3 120.53(14)
Zn2 O5 Zn3 119.70(13)
Zn2 O5 Zn5 122.72(15)
Zn3 O5 Zn5 117.52(14)
C8 N1 C7 110.8(5)
C8 N1 C6 113.5(5)
C7 N1 C6 106.1(4)
C8 N1 Zn1 113.3(3)
C7 N1 Zn1 111.2(3)
C6 N1 Zn1 101.4(3)
C9 N2 C11 108.9(4)
C9 N2 C10 111.0(4)
C11 N2 C10 105.9(4)
C9 N2 Zn5 108.1(3)
C11 N2 Zn5 116.4(3)
C10 N2 Zn5 106.4(3)
C15 N3 C14A 132.2(9)
C15 N3 C13A 70.4(9)
C14A N3 C13A 115.3(8)
C15 N3 C13 117.6(9)
C14A N3 C13 73.9(8)
C13A N3 C13 49.1(6)
C14A N3 C15A 105.1(8)
C13A N3 C15A 100.4(7)
C13 N3 C15A 138.1(7)
C15 N3 C14 115.4(11)
C13A N3 C14 139.4(8)
C13 N3 C14 103.3(9)
C15A N3 C14 82.4(9)
C15 N3 Zn5 107.1(6)
C14A N3 Zn5 115.5(6)
C13A N3 Zn5 105.3(4)
C13 N3 Zn5 102.4(4)
C15A N3 Zn5 114.6(5)
C14 N3 Zn5 110.2(7)
C22 N5 C20 111.4(4)
C22 N5 C21 108.2(4)
C20 N5 C21 109.7(4)
C22 N5 Zn3 112.5(3)
C20 N5 Zn3 100.4(3)
C21 N5 Zn3 114.4(3)
C25 N6 C24 109.0(4)
C25 N6 C23 110.2(4)
C24 N6 C23 110.8(4)
C28 N7 C27 111.4(4)
C28 N7 C29 110.9(4)
C27 N7 C29 109.0(4)
C28 N7 Zn2 110.6(3)
C27 N7 Zn2 99.3(2)
C29 N7 Zn2 115.1(3)
C31 N8 C30 110.9(4)
C31 N8 C32 109.3(5)
C30 N8 C32 109.5(4)
Zn1 C1 H1A 109.5
Zn1 C1 H1B 109.5
H1A C1 H1B 109.5
Zn1 C1 H1C 109.5
H1A C1 H1C 109.5
H1B C1 H1C 109.5
Zn2 C2 H2A 109.5
Zn2 C2 H2B 109.5
H2A C2 H2B 109.5
Zn2 C2 H2C 109.5
H2A C2 H2C 109.5
H2B C2 H2C 109.5
Zn3 C3 H3A 109.5
Zn3 C3 H3B 109.5
H3A C3 H3B 109.5
Zn3 C3 H3C 109.5
H3A C3 H3C 109.5
H3B C3 H3C 109.5
Zn4 C4 H4A 109.5
Zn4 C4 H4B 109.5
H4A C4 H4B 109.5
Zn4 C4 H4C 109.5
H4A C4 H4C 109.5
H4B C4 H4C 109.5
O2 C5 C6 111.3(4)
O2 C5 C9 109.7(4)
C6 C5 C9 112.8(4)
O2 C5 H5 107.6
C6 C5 H5 107.6
C9 C5 H5 107.6
C5 C6 N1 110.7(4)
C5 C6 H6A 109.5
N1 C6 H6A 109.5
C5 C6 H6B 109.5
N1 C6 H6B 109.5
H6A C6 H6B 108.1
N1 C7 H7A 109.5
N1 C7 H7B 109.5
H7A C7 H7B 109.5
N1 C7 H7C 109.5
H7A C7 H7C 109.5
H7B C7 H7C 109.5
N1 C8 H8A 109.5
N1 C8 H8B 109.5
H8A C8 H8B 109.5
N1 C8 H8C 109.5
H8A C8 H8C 109.5
H8B C8 H8C 109.5
N2 C9 C5 111.1(4)
N2 C9 H9A 109.4
C5 C9 H9A 109.4
N2 C9 H9B 109.4
C5 C9 H9B 109.4
H9A C9 H9B 108.0
N2 C10 H10A 109.5
N2 C10 H10B 109.5
H10A C10 H10B 109.5
N2 C10 H10C 109.5
H10A C10 H10C 109.5
H10B C10 H10C 109.5
N2 C11 H11A 109.5
N2 C11 H11B 109.5
H11A C11 H11B 109.5
N2 C11 H11C 109.5
H11A C11 H11C 109.5
H11B C11 H11C 109.5
O3 C12 C13 107.3(6)
O3 C12 C16A 116.8(5)
C13 C12 C16A 136.0(7)
O3 C12 C16 108.1(6)
C13 C12 C16 113.4(7)
C16A C12 C16 53.1(7)
O3 C12 C13A 115.6(5)
C13 C12 C13A 50.6(6)
C16A C12 C13A 106.4(7)
C16 C12 C13A 136.1(7)
O3 C12 H12 109.3
C13 C12 H12 109.3
C16A C12 H12 56.8
C16 C12 H12 109.3
C13A C12 H12 59.4
O3 C12 H12A 106.1
C13 C12 H12A 59.8
C16A C12 H12A 105.4
C16 C12 H12A 57.0
C13A C12 H12A 105.6
H12 C12 H12A 144.5
C18 N4 C16 110.6(19)
C18 N4 C17 109(2)
C16 N4 C17 108.6(15)
C18 N4 Zn4 116.7(13)
C16 N4 Zn4 100.9(16)
C17 N4 Zn4 110.3(17)
C12 C13 N3 110.6(8)
N3 C13 H12A 148.8
C12 C13 H13A 109.5
N3 C13 H13A 109.5
H12A C13 H13A 73.8
C12 C13 H13B 109.5
N3 C13 H13B 109.5
H12A C13 H13B 98.1
H13A C13 H13B 108.1
N3 C14 H14A 109.5
N3 C14 H14B 109.5
N3 C14 H14C 109.5
N3 C15 H15A 109.5
N3 C15 H15B 109.5
N3 C15 H15C 109.5
N4 C16 C12 114.3(13)
N4 C16 H12A 142.1
N4 C16 H16A 108.7
C12 C16 H16A 108.7
H12A C16 H16A 71.6
N4 C16 H16B 108.7
C12 C16 H16B 108.7
H12A C16 H16B 107.0
H16A C16 H16B 107.6
C17A N4A C16A 113.7(13)
C17A N4A C18A 107.3(16)
C16A N4A C18A 111.6(15)
C17A N4A Zn4 113.3(14)
C16A N4A Zn4 103.7(11)
C18A N4A Zn4 107.1(10)
N3 C13A C12 105.1(7)
N3 C13A H13C 110.7
C12 C13A H13C 110.7
N3 C13A H13D 110.7
C12 C13A H13D 110.7
H13C C13A H13D 108.8
N3 C14A H14D 109.5
N3 C14A H14E 109.5
H14D C14A H14E 109.5
N3 C14A H14F 109.5
H14D C14A H14F 109.5
H14E C14A H14F 109.5
N3 C15A H15D 109.5
N3 C15A H15E 109.5
H15D C15A H15E 109.5
N3 C15A H15F 109.5
H15D C15A H15F 109.5
H15E C15A H15F 109.5
N4A C16A C12 109.9(10)
N4A C16A H16C 109.7
C12 C16A H16C 109.7
N4A C16A H16D 109.7
C12 C16A H16D 109.7
H16C C16A H16D 108.2
N4A C17A H17D 109.5
N4A C17A H17E 109.5
H17D C17A H17E 109.5
N4A C17A H17F 109.5
H17D C17A H17F 109.5
H17E C17A H17F 109.5
N4A C18A H18D 109.5
N4A C18A H18E 109.5
H18D C18A H18E 109.5
N4A C18A H18F 109.5
H18D C18A H18F 109.5
H18E C18A H18F 109.5
O4 C19 C23 110.4(4)
O4 C19 C20 110.1(4)
C23 C19 C20 108.6(4)
O4 C19 H19 109.2
C23 C19 H19 109.2
C20 C19 H19 109.2
N5 C20 C19 111.0(4)
N5 C20 H20A 109.4
C19 C20 H20A 109.4
N5 C20 H20B 109.4
C19 C20 H20B 109.4
H20A C20 H20B 108.0
N5 C21 H21A 109.5
N5 C21 H21B 109.5
H21A C21 H21B 109.5
N5 C21 H21C 109.5
H21A C21 H21C 109.5
H21B C21 H21C 109.5
N5 C22 H22A 109.5
N5 C22 H22B 109.5
H22A C22 H22B 109.5
N5 C22 H22C 109.5
H22A C22 H22C 109.5
H22B C22 H22C 109.5
N6 C23 C19 113.5(4)
N6 C23 H23A 108.9
C19 C23 H23A 108.9
N6 C23 H23B 108.9
C19 C23 H23B 108.9
H23A C23 H23B 107.7
N6 C24 H24A 109.5
N6 C24 H24B 109.5
H24A C24 H24B 109.5
N6 C24 H24C 109.5
H24A C24 H24C 109.5
H24B C24 H24C 109.5
N6 C25 H25A 109.5
N6 C25 H25B 109.5
H25A C25 H25B 109.5
N6 C25 H25C 109.5
H25A C25 H25C 109.5
H25B C25 H25C 109.5
O1 C26 C27 111.0(3)
O1 C26 C30 110.0(3)
C27 C26 C30 109.4(4)
O1 C26 H26 108.8
C27 C26 H26 108.8
C30 C26 H26 108.8
N7 C27 C26 111.2(3)
N7 C27 H27A 109.4
C26 C27 H27A 109.4
N7 C27 H27B 109.4
C26 C27 H27B 109.4
H27A C27 H27B 108.0
N7 C28 H28A 109.5
N7 C28 H28B 109.5
H28A C28 H28B 109.5
N7 C28 H28C 109.5
H28A C28 H28C 109.5
H28B C28 H28C 109.5
N7 C29 H29A 109.5
N7 C29 H29B 109.5
H29A C29 H29B 109.5
N7 C29 H29C 109.5
H29A C29 H29C 109.5
H29B C29 H29C 109.5
N8 C30 C26 114.5(4)
N8 C30 H30A 108.6
C26 C30 H30A 108.6
N8 C30 H30B 108.6
C26 C30 H30B 108.6
H30A C30 H30B 107.6
N8 C31 H31A 109.5
N8 C31 H31B 109.5
H31A C31 H31B 109.5
N8 C31 H31C 109.5
H31A C31 H31C 109.5
H31B C31 H31C 109.5
N8 C32 H32A 109.5
N8 C32 H32B 109.5
H32A C32 H32B 109.5
N8 C32 H32C 109.5
H32A C32 H32C 109.5
H32B C32 H32C 109.5
C34 C33 C38 126.0(14)
C34 C33 C39 124.0(17)
C38 C33 C39 109.8(13)
C33 C34 C35 124.3(11)
C33 C34 H34 117.8
C35 C34 H34 117.8
C36 C35 C34 111.2(11)
C36 C35 H35 124.4
C34 C35 H35 124.4
C35 C36 C37 123.5(15)
C35 C36 H36 118.3
C37 C36 H36 118.3
C36 C37 C38 125.5(12)
C36 C37 H37 117.2
C38 C37 H37 117.2
C33 C38 C37 109.4(13)
C33 C38 H38 125.3
C37 C38 H38 125.3
C33 C39 H39A 109.5
C33 C39 H39B 109.5
H39A C39 H39B 109.5
C33 C39 H39C 109.5
H39A C39 H39C 109.5
H39B C39 H39C 109.5

loop_
_geom_bond_atom_site_label_1
_geom_bond_atom_site_label_2
_geom_bond_distance
Zn1 O1 1.952(3)
Zn1 O2 1.988(3)
Zn1 C1 1.989(5)
Zn1 N1 2.184(4)
Zn2 O5 1.896(3)
Zn2 C2 2.021(5)
Zn2 O1 2.063(3)
Zn2 N7 2.240(3)
Zn3 O5 1.899(3)
Zn3 C3 2.026(6)
Zn3 O4 2.051(3)
Zn3 N5 2.222(4)
Zn4 O4 1.944(3)
Zn4 C4 1.986(6)
Zn4 O3 1.996(3)
Zn4 N4 2.06(3)
Zn4 N4A 2.288(19)
Zn5 O5 1.903(3)
Zn5 O2 2.095(3)
Zn5 O3 2.112(3)
Zn5 N3 2.161(4)
Zn5 N2 2.195(4)
O1 C26 1.403(5)
O2 C5 1.404(5)
O3 C12 1.395(6)
O4 C19 1.403(5)
N1 C8 1.427(7)
N1 C7 1.472(7)
N1 C6 1.495(6)
N2 C9 1.449(6)
N2 C11 1.478(6)
N2 C10 1.479(6)
N3 C15 1.292(16)
N3 C14A 1.356(12)
N3 C13A 1.510(10)
N3 C13 1.578(11)
N3 C15A 1.584(12)
N3 C14 1.591(15)
N5 C22 1.459(7)
N5 C20 1.473(6)
N5 C21 1.483(6)
N6 C25 1.453(7)
N6 C24 1.462(6)
N6 C23 1.473(5)
N7 C28 1.460(7)
N7 C27 1.477(6)
N7 C29 1.478(6)
N8 C31 1.456(7)
N8 C30 1.462(6)
N8 C32 1.471(7)
C1 H1A 0.9800
C1 H1B 0.9800
C1 H1C 0.9800
C2 H2A 0.9800
C2 H2B 0.9800
C2 H2C 0.9800
C3 H3A 0.9800
C3 H3B 0.9800
C3 H3C 0.9800
C4 H4A 0.9800
C4 H4B 0.9800
C4 H4C 0.9800
C5 C6 1.493(7)
C5 C9 1.527(6)
C5 H5 1.0000
C6 H6A 0.9900
C6 H6B 0.9900
C7 H7A 0.9800
C7 H7B 0.9800
C7 H7C 0.9800
C8 H8A 0.9800
C8 H8B 0.9800
C8 H8C 0.9800
C9 H9A 0.9900
C9 H9B 0.9900
C10 H10A 0.9800
C10 H10B 0.9800
C10 H10C 0.9800
C11 H11A 0.9800
C11 H11B 0.9800
C11 H11C 0.9800
C12 C13 1.403(11)
C12 C16A 1.494(11)
C12 C16 1.548(14)
C12 C13A 1.581(12)
C12 H12 1.0000
C12 H12A 1.0000
N4 C18 1.47(3)
N4 C16 1.49(3)
N4 C17 1.52(2)
C13 H12A 1.2479
C13 H13A 0.9900
C13 H13B 0.9900
C14 H14A 0.9800
C14 H14B 0.9800
C14 H14C 0.9800
C15 H15A 0.9800
C15 H15B 0.9800
C15 H15C 0.9800
C16 H16A 0.9900
C16 H16B 0.9900
C17 H17A 0.9800
C17 H17B 0.9800
C17 H17C 0.9800
C18 H18A 0.9800
C18 H18B 0.9800
C18 H18C 0.9800
N4A C17A 1.46(2)
N4A C16A 1.47(2)
N4A C18A 1.52(2)
C13A H13C 0.9900
C13A H13D 0.9900
C14A H14D 0.9800
C14A H14E 0.9800
C14A H14F 0.9800
C15A H15D 0.9800
C15A H15E 0.9800
C15A H15F 0.9800
C16A H16C 0.9900
C16A H16D 0.9900
C17A H17D 0.9800
C17A H17E 0.9800
C17A H17F 0.9800
C18A H18D 0.9800
C18A H18E 0.9800
C18A H18F 0.9800
C19 C23 1.520(7)
C19 C20 1.527(6)
C19 H19 1.0000
C20 H20A 0.9900
C20 H20B 0.9900
C21 H21A 0.9800
C21 H21B 0.9800
C21 H21C 0.9800
C22 H22A 0.9800
C22 H22B 0.9800
C22 H22C 0.9800
C23 H23A 0.9900
C23 H23B 0.9900
C24 H24A 0.9800
C24 H24B 0.9800
C24 H24C 0.9800
C25 H25A 0.9800
C25 H25B 0.9800
C25 H25C 0.9800
C26 C27 1.525(6)
C26 C30 1.534(6)
C26 H26 1.0000
C27 H27A 0.9900
C27 H27B 0.9900
C28 H28A 0.9800
C28 H28B 0.9800
C28 H28C 0.9800
C29 H29A 0.9800
C29 H29B 0.9800
C29 H29C 0.9800
C30 H30A 0.9900
C30 H30B 0.9900
C31 H31A 0.9800
C31 H31B 0.9800
C31 H31C 0.9800
C32 H32A 0.9800
C32 H32B 0.9800
C32 H32C 0.9800
C33 C34 1.290(12)
C33 C38 1.378(17)
C33 C39 1.385(15)
C34 C35 1.515(16)
C34 H34 0.9500
C35 C36 1.317(15)
C35 H35 0.9500
C36 C37 1.383(15)
C36 H36 0.9500
C37 C38 1.455(17)
C37 H37 0.9500
C38 H38 0.9500
C39 H39A 0.9800
C39 H39B 0.9800
C39 H39C 0.9800
